data_9012222
loop_
_publ_author_name
'Pagola, S.'
'Carbonio, R. E.'
'Alonso, J. A.'
'Fernandez-Diaz M T'

_publ_section_title
;Crystal structure refinement of Mg Nb2 O6 columbite from neutron powder
 diffraction data and study of the ternary system MgO-Nb2O5-NbO, with evidence
 of formation of new reduced pseudobrookite Mg5-xNb4+xO15-d (1.14<x<1.60)
 phases Locality: synthetic Note: reported and calculated Biso(O2)'s do not
 match
;
_journal_name_full 'Journal of Solid State Chemistry'
_journal_page_first 76
_journal_page_last 84
_journal_volume 134
_journal_year 1997
_chemical_formula_sum 'Mg Nb2 O6'
_chemical_name_mineral Magnocolumbite
_space_group_IT_number 60
_symmetry_space_group_name_Hall '-P 2n 2ab'
_symmetry_space_group_name_H-M 'P b c n'
_cell_angle_alpha 90
_cell_angle_beta 90
_cell_angle_gamma 90
_cell_length_a 14.1875
_cell_length_b 5.7001
_cell_length_c 5.0331
_cell_formula_units_Z 4
_cell_volume 407.028
_exptl_crystal_density_diffrn 4.995
_cod_database_code 9012222

loop_
_symmetry_equiv_pos_as_xyz
x,y,z
x,-y,1/2+z
-x,y,1/2-z
1/2-x,1/2+y,z
1/2+x,1/2-y,-z
1/2+x,1/2+y,1/2-z
1/2-x,1/2-y,1/2+z
-x,-y,-z

loop_
_atom_site_aniso_label
_atom_site_aniso_U_11
_atom_site_aniso_U_22
_atom_site_aniso_U_33
_atom_site_aniso_U_12
_atom_site_aniso_U_13
_atom_site_aniso_U_23
Mg 0.00387 0.00807 0.00424 0.00000 -0.00036 0.00000
Nb 0.00286 0.00230 0.00359 0.00041 0.00181 0.00160
O1 0.00683 0.00412 0.00424 -0.00041 -0.00145 0.00160
O2 0.00489 0.01037 0.00411 -0.00246 0.00036 0.00015
O3 0.00520 0.00214 0.00372 0.00246 0.00217 -0.00029

loop_
_atom_site_label
_atom_site_fract_x
_atom_site_fract_y
_atom_site_fract_z
_atom_site_U_iso_or_equiv
Mg 0.00000 0.16880 0.25000 0.00507
Nb 0.15993 0.31810 0.75380 0.00304
O1 0.09550 0.39440 0.43210 0.00469
O2 0.07960 0.11630 0.90770 0.00317
O3 0.25600 0.12220 0.58330 0.00418

_journal_paper_doi 10.1006/jssc.1997.7538

loop_
_cod_related_entry_id
_cod_related_entry_database
_cod_related_entry_code
1 AMCSD 0013944
2 AMCSD 0013945

loop_
_[local]_alternative_name_id
_[local]_alternative_name_type
_[local]_alternative_name_source
_[local]_alternative_name_source_id
_[local]_alternative_name_value
1 mineral AMCSD 0013944 "Magnocolumbite"
2 mineral AMCSD 0013945 "Columbite-(Mg)"

_database_code_amcsd 0013944
